data_4075826
loop_
_publ_author_name
'Amijs, Catelijne H. M.'
'van Klink, Gerard P. M.'
'Lutz, Martin'
'Spek, Anthony L.'
'van Koten, Gerard'

_publ_section_title
;
 Functionalized Homolepticcis- andtrans-C,N-ortho-Chelated Aminoaryl
 Platinum(II) Complexes
;
_journal_issue 12
_journal_name_full Organometallics
_journal_page_first 2944
_journal_paper_doi 10.1021/om050144s
_journal_volume 24
_journal_year 2005
_chemical_formula_moiety 'C24 H36 Br2 N4 Pt, C4 H10 O'
_chemical_formula_sum 'C28 H46 Br2 N4 O Pt'
_chemical_formula_weight 809.60
_chemical_name_systematic
; 
 ? 
;
_space_group_IT_number 14
_symmetry_cell_setting monoclinic
_symmetry_space_group_name_Hall '-P 2ybc'
_symmetry_space_group_name_H-M 'P 1 21/c 1'
_atom_sites_solution_hydrogens geom
_atom_sites_solution_primary heavy
_atom_sites_solution_secondary difmap
_audit_creation_method SHELXL-97
_cell_angle_alpha 90.00
_cell_angle_beta 100.3196(4)
_cell_angle_gamma 90.00
_cell_formula_units_Z 4
_cell_length_a 11.2540(1)
_cell_length_b 13.4683(1)
_cell_length_c 20.6529(2)
_cell_measurement_reflns_used 51105
_cell_measurement_temperature 150(2)
_cell_measurement_theta_max 27.48
_cell_measurement_theta_min 1.02
_cell_volume 3079.77(5)
_computing_cell_refinement HKL2000
_computing_data_collection 'Nonius COLLECT'
_computing_data_reduction HKL2000
_computing_structure_refinement 'SHELXL-97 (Sheldrick, 1997)'
_computing_structure_solution 'DIRDIF-97 (Beurskens et al., 1997)'
_diffrn_ambient_temperature 150(2)
_diffrn_measured_fraction_theta_full 0.995
_diffrn_measured_fraction_theta_max 0.995
_diffrn_measurement_device_type 'Nonius KappaCCD'
_diffrn_radiation_monochromator graphite
_diffrn_radiation_source 'rotating anode'
_diffrn_radiation_type MoK\a
_diffrn_radiation_wavelength 0.71073
_diffrn_reflns_av_R_equivalents 0.0395
_diffrn_reflns_av_sigmaI/netI 0.0306
_diffrn_reflns_limit_h_max 11
_diffrn_reflns_limit_h_min -14
_diffrn_reflns_limit_k_max 17
_diffrn_reflns_limit_k_min -17
_diffrn_reflns_limit_l_max 26
_diffrn_reflns_limit_l_min -26
_diffrn_reflns_number 35139
_diffrn_reflns_theta_full 27.48
_diffrn_reflns_theta_max 27.48
_diffrn_reflns_theta_min 2.00
_exptl_absorpt_coefficient_mu 7.177
_exptl_absorpt_correction_T_max 0.56
_exptl_absorpt_correction_T_min 0.21
_exptl_absorpt_correction_type analytical
_exptl_crystal_colour colourless
_exptl_crystal_density_diffrn 1.746
_exptl_crystal_density_method 'not measured'
_exptl_crystal_description needle
_exptl_crystal_F_000 1592
_exptl_crystal_size_max 0.48
_exptl_crystal_size_mid 0.12
_exptl_crystal_size_min 0.12
_refine_diff_density_max 1.469
_refine_diff_density_min -1.235
_refine_diff_density_rms 0.112
_refine_ls_extinction_method none
_refine_ls_goodness_of_fit_ref 1.133
_refine_ls_hydrogen_treatment constr
_refine_ls_matrix_type full
_refine_ls_number_parameters 333
_refine_ls_number_reflns 7012
_refine_ls_number_restraints 37
_refine_ls_restrained_S_all 1.151
_refine_ls_R_factor_all 0.0364
_refine_ls_R_factor_gt 0.0304
_refine_ls_shift/su_max 0.045
_refine_ls_shift/su_mean 0.002
_refine_ls_structure_factor_coef Fsqd
_refine_ls_weighting_details 'calc w=1/[\s^2^(Fo^2^)+(0.0201P)^2^+8.6609P] where P=(Fo^2^+2Fc^2^)/3'
_refine_ls_weighting_scheme calc
_refine_ls_wR_factor_gt 0.0684
_refine_ls_wR_factor_ref 0.0705
_reflns_number_gt 6283
_reflns_number_total 7012
_reflns_threshold_expression I>2\s(I)
_cod_data_source_file om050144ssi20050406_014734.cif
_cod_data_source_block s2459a
_cod_original_sg_symbol_H-M 'P 21/c'
_cod_database_code 4075826

loop_
_symmetry_equiv_pos_as_xyz
'x, y, z'
'-x, y+1/2, -z+1/2'
'-x, -y, -z'
'x, -y-1/2, z-1/2'

loop_
_atom_site_label
_atom_site_type_symbol
_atom_site_fract_x
_atom_site_fract_y
_atom_site_fract_z
_atom_site_U_iso_or_equiv
_atom_site_adp_type
_atom_site_occupancy
_atom_site_symmetry_multiplicity
_atom_site_calc_flag
_atom_site_refinement_flags
Pt Pt 0.247292(13) 0.528835(11) 0.492162(7) 0.02307(5) Uani 1 1 d .
Br1 Br -0.06741(4) 0.14232(4) 0.34757(2) 0.03577(11) Uani 1 1 d .
Br2 Br 0.61239(5) 0.37474(5) 0.76569(3) 0.05667(16) Uani 1 1 d .
N1 N 0.1123(3) 0.5931(3) 0.41286(16) 0.0273(7) Uani 1 1 d .
N2 N 0.1286(3) 0.0630(3) 0.48543(17) 0.0307(8) Uani 1 1 d .
N3 N 0.3647(3) 0.6567(3) 0.52491(17) 0.0302(8) Uani 1 1 d .
N4 N 0.2391(5) 0.2720(4) 0.7163(3) 0.0621(14) Uani 1 1 d .
C1 C 0.1608(3) 0.4057(3) 0.45720(18) 0.0222(8) Uani 1 1 d .
C2 C 0.0488(3) 0.4206(3) 0.41637(18) 0.0244(8) Uani 1 1 d .
C3 C -0.0177(4) 0.3418(3) 0.38524(19) 0.0272(9) Uani 1 1 d .
H3 H -0.0939 0.3534 0.3580 0.033 Uiso 1 1 calc R
C4 C 0.0275(4) 0.2461(3) 0.39410(19) 0.0270(9) Uani 1 1 d .
C5 C 0.1400(4) 0.2264(3) 0.43300(19) 0.0248(8) Uani 1 1 d .
C6 C 0.2040(3) 0.3078(3) 0.46346(18) 0.0239(8) Uani 1 1 d .
H6 H 0.2810 0.2963 0.4898 0.029 Uiso 1 1 calc R
C7 C 0.0055(4) 0.5257(3) 0.4084(2) 0.0275(9) Uani 1 1 d .
H7A H -0.0481 0.5340 0.3652 0.033 Uiso 1 1 calc R
H7B H -0.0410 0.5425 0.4433 0.033 Uiso 1 1 calc R
C8 C 0.1553(4) 0.5921(4) 0.3491(2) 0.0354(10) Uani 1 1 d .
H8A H 0.0927 0.6195 0.3147 0.053 Uiso 1 1 calc R
H8B H 0.1731 0.5236 0.3379 0.053 Uiso 1 1 calc R
H8C H 0.2288 0.6323 0.3527 0.053 Uiso 1 1 calc R
C9 C 0.0695(4) 0.6942(3) 0.4251(2) 0.0376(10) Uani 1 1 d .
H9A H 0.1337 0.7423 0.4225 0.056 Uiso 1 1 calc R
H9B H 0.0481 0.6968 0.4691 0.056 Uiso 1 1 calc R
H9C H -0.0017 0.7102 0.3920 0.056 Uiso 1 1 calc R
C10 C 0.1914(4) 0.1226(3) 0.4429(2) 0.0296(9) Uani 1 1 d .
H10A H 0.1849 0.0895 0.3996 0.035 Uiso 1 1 calc R
H10B H 0.2781 0.1267 0.4628 0.035 Uiso 1 1 calc R
C11 C 0.1505(5) 0.0989(4) 0.5530(2) 0.0401(11) Uani 1 1 d .
H11A H 0.2368 0.0939 0.5713 0.060 Uiso 1 1 calc R
H11B H 0.1044 0.0587 0.5794 0.060 Uiso 1 1 calc R
H11C H 0.1250 0.1684 0.5538 0.060 Uiso 1 1 calc R
C12 C 0.1644(5) -0.0406(3) 0.4838(3) 0.0435(12) Uani 1 1 d .
H12A H 0.2512 -0.0466 0.5006 0.065 Uiso 1 1 calc R
H12B H 0.1463 -0.0651 0.4384 0.065 Uiso 1 1 calc R
H12C H 0.1197 -0.0800 0.5114 0.065 Uiso 1 1 calc R
C13 C 0.3489(4) 0.4684(3) 0.57118(19) 0.0260(8) Uani 1 1 d .
C14 C 0.4543(4) 0.5224(3) 0.5971(2) 0.0317(9) Uani 1 1 d .
C15 C 0.5297(4) 0.4931(4) 0.6544(2) 0.0382(11) Uani 1 1 d .
H15 H 0.6008 0.5299 0.6707 0.046 Uiso 1 1 calc R
C16 C 0.5012(4) 0.4100(4) 0.6877(2) 0.0387(11) Uani 1 1 d .
C17 C 0.3969(4) 0.3544(4) 0.6656(2) 0.0326(10) Uani 1 1 d .
C18 C 0.3233(4) 0.3871(3) 0.60733(19) 0.0278(9) Uani 1 1 d .
H18 H 0.2513 0.3511 0.5917 0.033 Uiso 1 1 calc R
C19 C 0.4808(4) 0.6110(3) 0.5583(2) 0.0340(10) Uani 1 1 d .
H19A H 0.5281 0.6602 0.5880 0.041 Uiso 1 1 calc R
H19B H 0.5294 0.5907 0.5251 0.041 Uiso 1 1 calc R
C20 C 0.3931(5) 0.7226(4) 0.4725(2) 0.0401(11) Uani 1 1 d .
H20A H 0.4585 0.7679 0.4910 0.060 Uiso 1 1 calc R
H20B H 0.3212 0.7611 0.4539 0.060 Uiso 1 1 calc R
H20C H 0.4185 0.6824 0.4378 0.060 Uiso 1 1 calc R
C21 C 0.3144(4) 0.7184(3) 0.5738(2) 0.0377(11) Uani 1 1 d .
H21A H 0.3026 0.6767 0.6111 0.057 Uiso 1 1 calc R
H21B H 0.2367 0.7467 0.5529 0.057 Uiso 1 1 calc R
H21C H 0.3709 0.7721 0.5896 0.057 Uiso 1 1 calc R
C22 C 0.3601(4) 0.2645(4) 0.7004(2) 0.0409(12) Uani 1 1 d .
H22A H 0.3635 0.2055 0.6722 0.049 Uiso 1 1 calc R
H22B H 0.4190 0.2543 0.7416 0.049 Uiso 1 1 calc R
C23 C 0.2290(9) 0.3487(6) 0.7597(4) 0.100(3) Uani 1 1 d .
H23A H 0.1461 0.3515 0.7681 0.150 Uiso 1 1 calc R
H23B H 0.2490 0.4118 0.7405 0.150 Uiso 1 1 calc R
H23C H 0.2849 0.3372 0.8012 0.150 Uiso 1 1 calc R
C24 C 0.2053(9) 0.1786(7) 0.7440(5) 0.111(3) Uani 1 1 d .
H24A H 0.2592 0.1659 0.7859 0.167 Uiso 1 1 calc R
H24B H 0.2122 0.1243 0.7133 0.167 Uiso 1 1 calc R
H24C H 0.1218 0.1830 0.7513 0.167 Uiso 1 1 calc R
O1 O 0.2965(4) 0.5722(4) 0.8415(2) 0.0966(18) Uani 1 1 d DU
C25 C 0.4230(5) 0.5767(6) 0.8495(4) 0.116(4) Uani 1 1 d DU
H25A H 0.4500 0.6459 0.8593 0.139 Uiso 1 1 calc R
H25B H 0.4486 0.5565 0.8080 0.139 Uiso 1 1 calc R
C26 C 0.4814(6) 0.5098(7) 0.9044(4) 0.128(4) Uani 1 1 d DU
H26A H 0.5694 0.5140 0.9089 0.192 Uiso 1 1 calc R
H26B H 0.4554 0.4411 0.8945 0.192 Uiso 1 1 calc R
H26C H 0.4574 0.5306 0.9457 0.192 Uiso 1 1 calc R
C25A C 0.2278(6) 0.6238(4) 0.7899(3) 0.071(2) Uani 1 1 d DU
H25C H 0.2497 0.6013 0.7479 0.086 Uiso 1 1 calc R
H25D H 0.2469 0.6955 0.7949 0.086 Uiso 1 1 calc R
C26A C 0.0937(6) 0.6092(8) 0.7869(4) 0.135(4) Uani 1 1 d DU
H26D H 0.0490 0.6459 0.7493 0.202 Uiso 1 1 calc R
H26E H 0.0710 0.6337 0.8277 0.202 Uiso 1 1 calc R
H26F H 0.0743 0.5384 0.7818 0.202 Uiso 1 1 calc R

loop_
_atom_site_aniso_label
_atom_site_aniso_U_11
_atom_site_aniso_U_22
_atom_site_aniso_U_33
_atom_site_aniso_U_23
_atom_site_aniso_U_13
_atom_site_aniso_U_12
Pt 0.02084(9) 0.02476(9) 0.02493(8) 0.00035(6) 0.00764(6) 0.00051(6)
Br1 0.0359(2) 0.0401(3) 0.0308(2) -0.00591(18) 0.00445(17) -0.0110(2)
Br2 0.0417(3) 0.0872(4) 0.0357(3) 0.0020(3) -0.0075(2) 0.0170(3)
N1 0.0295(19) 0.0275(18) 0.0266(17) 0.0049(14) 0.0102(14) 0.0049(15)
N2 0.037(2) 0.0235(18) 0.0342(19) 0.0005(15) 0.0121(16) 0.0010(16)
N3 0.0293(19) 0.0288(19) 0.0353(19) -0.0051(15) 0.0135(15) -0.0037(15)
N4 0.064(3) 0.066(3) 0.062(3) 0.024(3) 0.025(3) 0.008(3)
C1 0.0164(18) 0.029(2) 0.0215(18) 0.0020(15) 0.0042(14) -0.0018(16)
C2 0.021(2) 0.030(2) 0.0235(18) 0.0032(16) 0.0072(15) 0.0023(17)
C3 0.021(2) 0.039(2) 0.0219(18) 0.0028(17) 0.0045(15) -0.0011(18)
C4 0.027(2) 0.033(2) 0.0224(19) -0.0026(16) 0.0070(16) -0.0062(18)
C5 0.026(2) 0.024(2) 0.0266(19) 0.0003(15) 0.0095(16) 0.0005(16)
C6 0.0185(19) 0.029(2) 0.0251(18) 0.0022(16) 0.0060(15) 0.0012(16)
C7 0.022(2) 0.034(2) 0.028(2) 0.0052(17) 0.0055(16) 0.0058(18)
C8 0.039(3) 0.042(3) 0.028(2) 0.0058(19) 0.0133(18) 0.003(2)
C9 0.041(3) 0.030(2) 0.044(3) 0.006(2) 0.013(2) 0.010(2)
C10 0.029(2) 0.027(2) 0.035(2) -0.0042(17) 0.0116(18) 0.0011(18)
C11 0.054(3) 0.033(3) 0.036(2) 0.0016(19) 0.014(2) 0.008(2)
C12 0.056(3) 0.030(3) 0.048(3) -0.003(2) 0.020(2) 0.003(2)
C13 0.021(2) 0.032(2) 0.0258(19) -0.0037(17) 0.0062(15) 0.0055(17)
C14 0.025(2) 0.037(3) 0.034(2) -0.0056(19) 0.0079(17) 0.0038(19)
C15 0.021(2) 0.057(3) 0.035(2) -0.011(2) 0.0006(18) 0.003(2)
C16 0.027(2) 0.063(3) 0.024(2) -0.004(2) -0.0003(17) 0.017(2)
C17 0.028(2) 0.044(3) 0.026(2) 0.0010(18) 0.0075(17) 0.014(2)
C18 0.023(2) 0.033(2) 0.028(2) -0.0021(17) 0.0052(16) 0.0050(17)
C19 0.021(2) 0.038(3) 0.044(3) -0.008(2) 0.0072(18) -0.0059(18)
C20 0.041(3) 0.032(3) 0.052(3) 0.001(2) 0.019(2) -0.008(2)
C21 0.039(3) 0.031(2) 0.047(3) -0.012(2) 0.018(2) -0.005(2)
C22 0.043(3) 0.047(3) 0.033(2) 0.009(2) 0.010(2) 0.020(2)
C23 0.139(8) 0.079(5) 0.108(6) 0.011(5) 0.092(6) 0.029(5)
C24 0.124(8) 0.100(7) 0.122(7) 0.050(6) 0.056(6) -0.001(6)
O1 0.132(5) 0.089(4) 0.081(3) -0.010(3) 0.052(3) -0.031(4)
C25 0.096(6) 0.090(6) 0.194(10) -0.063(6) 0.110(7) -0.051(5)
C26 0.084(6) 0.207(11) 0.107(7) -0.073(7) 0.052(5) -0.064(7)
C25A 0.134(6) 0.046(3) 0.041(3) 0.011(3) 0.035(4) 0.021(4)
C26A 0.214(11) 0.137(9) 0.056(5) 0.015(5) 0.032(6) 0.064(8)

loop_
_atom_type_symbol
_atom_type_description
_atom_type_scat_dispersion_real
_atom_type_scat_dispersion_imag
_atom_type_scat_source
C C 0.0033 0.0016 'International Tables Vol C Tables 4.2.6.8 and 6.1.1.4'
H H 0.0000 0.0000 'International Tables Vol C Tables 4.2.6.8 and 6.1.1.4'
Br Br -0.2901 2.4595 'International Tables Vol C Tables 4.2.6.8 and 6.1.1.4'
N N 0.0061 0.0033 'International Tables Vol C Tables 4.2.6.8 and 6.1.1.4'
O O 0.0106 0.0060 'International Tables Vol C Tables 4.2.6.8 and 6.1.1.4'
Pt Pt -1.7033 8.3905 'International Tables Vol C Tables 4.2.6.8 and 6.1.1.4'

loop_
_geom_angle_atom_site_label_1
_geom_angle_atom_site_label_2
_geom_angle_atom_site_label_3
_geom_angle
C13 Pt C1 97.38(16)
C13 Pt N1 171.40(14)
C1 Pt N1 80.25(14)
C13 Pt N3 80.95(16)
C1 Pt N3 171.84(14)
N1 Pt N3 102.53(14)
C9 N1 C8 109.2(3)
C9 N1 C7 106.7(3)
C8 N1 C7 109.0(3)
C9 N1 Pt 115.9(3)
C8 N1 Pt 111.4(3)
C7 N1 Pt 104.3(2)
C12 N2 C11 109.9(4)
C12 N2 C10 110.3(3)
C11 N2 C10 112.1(4)
C20 N3 C21 108.6(4)
C20 N3 C19 107.4(3)
C21 N3 C19 108.8(4)
C20 N3 Pt 116.2(3)
C21 N3 Pt 111.3(3)
C19 N3 Pt 104.3(3)
C23 N4 C24 109.4(6)
C23 N4 C22 112.6(6)
C24 N4 C22 110.4(6)
C2 C1 C6 116.8(4)
C2 C1 Pt 115.3(3)
C6 C1 Pt 127.6(3)
C3 C2 C1 121.4(4)
C3 C2 C7 122.3(4)
C1 C2 C7 116.2(4)
C4 C3 C2 119.7(4)
C4 C3 H3 120.2
C2 C3 H3 120.2
C3 C4 C5 121.8(4)
C3 C4 Br1 117.0(3)
C5 C4 Br1 121.1(3)
C6 C5 C4 116.7(4)
C6 C5 C10 120.7(4)
C4 C5 C10 122.6(4)
C5 C6 C1 123.6(4)
C5 C6 H6 118.2
C1 C6 H6 118.2
N1 C7 C2 109.0(3)
N1 C7 H7A 109.9
C2 C7 H7A 109.9
N1 C7 H7B 109.9
C2 C7 H7B 109.9
H7A C7 H7B 108.3
N1 C8 H8A 109.5
N1 C8 H8B 109.5
H8A C8 H8B 109.5
N1 C8 H8C 109.5
H8A C8 H8C 109.5
H8B C8 H8C 109.5
N1 C9 H9A 109.5
N1 C9 H9B 109.5
H9A C9 H9B 109.5
N1 C9 H9C 109.5
H9A C9 H9C 109.5
H9B C9 H9C 109.5
N2 C10 C5 112.0(3)
N2 C10 H10A 109.2
C5 C10 H10A 109.2
N2 C10 H10B 109.2
C5 C10 H10B 109.2
H10A C10 H10B 107.9
N2 C11 H11A 109.5
N2 C11 H11B 109.5
H11A C11 H11B 109.5
N2 C11 H11C 109.5
H11A C11 H11C 109.5
H11B C11 H11C 109.5
N2 C12 H12A 109.5
N2 C12 H12B 109.5
H12A C12 H12B 109.5
N2 C12 H12C 109.5
H12A C12 H12C 109.5
H12B C12 H12C 109.5
C18 C13 C14 116.4(4)
C18 C13 Pt 128.4(3)
C14 C13 Pt 114.9(3)
C15 C14 C13 121.5(4)
C15 C14 C19 122.3(4)
C13 C14 C19 116.2(4)
C16 C15 C14 119.7(4)
C16 C15 H15 120.2
C14 C15 H15 120.2
C15 C16 C17 121.9(4)
C15 C16 Br2 116.4(4)
C17 C16 Br2 121.7(4)
C16 C17 C18 116.3(4)
C16 C17 C22 124.2(4)
C18 C17 C22 119.5(4)
C13 C18 C17 124.2(4)
C13 C18 H18 117.9
C17 C18 H18 117.9
N3 C19 C14 109.5(3)
N3 C19 H19A 109.8
C14 C19 H19A 109.8
N3 C19 H19B 109.8
C14 C19 H19B 109.8
H19A C19 H19B 108.2
N3 C20 H20A 109.5
N3 C20 H20B 109.5
H20A C20 H20B 109.5
N3 C20 H20C 109.5
H20A C20 H20C 109.5
H20B C20 H20C 109.5
N3 C21 H21A 109.5
N3 C21 H21B 109.5
H21A C21 H21B 109.5
N3 C21 H21C 109.5
H21A C21 H21C 109.5
H21B C21 H21C 109.5
N4 C22 C17 113.5(4)
N4 C22 H22A 108.9
C17 C22 H22A 108.9
N4 C22 H22B 108.9
C17 C22 H22B 108.9
H22A C22 H22B 107.7
N4 C23 H23A 109.5
N4 C23 H23B 109.5
H23A C23 H23B 109.5
N4 C23 H23C 109.5
H23A C23 H23C 109.5
H23B C23 H23C 109.5
N4 C24 H24A 109.5
N4 C24 H24B 109.5
H24A C24 H24B 109.5
N4 C24 H24C 109.5
H24A C24 H24C 109.5
H24B C24 H24C 109.5
C25A O1 C25 118.8(4)
O1 C25 C26 111.0(4)
O1 C25 H25A 109.4
C26 C25 H25A 109.4
O1 C25 H25B 109.4
C26 C25 H25B 109.4
H25A C25 H25B 108.0
C25 C26 H26A 109.5
C25 C26 H26B 109.5
H26A C26 H26B 109.5
C25 C26 H26C 109.5
H26A C26 H26C 109.5
H26B C26 H26C 109.5
O1 C25A C26A 112.3(4)
O1 C25A H25C 109.1
C26A C25A H25C 109.1
O1 C25A H25D 109.1
C26A C25A H25D 109.1
H25C C25A H25D 107.9
C25A C26A H26D 109.5
C25A C26A H26E 109.5
H26D C26A H26E 109.5
C25A C26A H26F 109.5
H26D C26A H26F 109.5
H26E C26A H26F 109.5

loop_
_geom_bond_atom_site_label_1
_geom_bond_atom_site_label_2
_geom_bond_distance
Pt C13 1.991(4)
Pt C1 1.992(4)
Pt N1 2.202(3)
Pt N3 2.202(4)
Br1 C4 1.911(4)
Br2 C16 1.914(4)
N1 C9 1.480(5)
N1 C8 1.482(5)
N1 C7 1.496(5)
N2 C12 1.454(6)
N2 C11 1.455(6)
N2 C10 1.462(5)
N3 C20 1.479(6)
N3 C21 1.495(5)
N3 C19 1.497(6)
N4 C23 1.386(9)
N4 C24 1.459(9)
N4 C22 1.461(7)
C1 C2 1.400(5)
C1 C6 1.402(6)
C2 C3 1.389(6)
C2 C7 1.497(6)
C3 C4 1.385(6)
C3 H3 0.9500
C4 C5 1.398(6)
C5 C6 1.398(6)
C5 C10 1.513(6)
C6 H6 0.9500
C7 H7A 0.9900
C7 H7B 0.9900
C8 H8A 0.9800
C8 H8B 0.9800
C8 H8C 0.9800
C9 H9A 0.9800
C9 H9B 0.9800
C9 H9C 0.9800
C10 H10A 0.9900
C10 H10B 0.9900
C11 H11A 0.9800
C11 H11B 0.9800
C11 H11C 0.9800
C12 H12A 0.9800
C12 H12B 0.9800
C12 H12C 0.9800
C13 C18 1.385(6)
C13 C14 1.412(6)
C14 C15 1.384(6)
C14 C19 1.497(6)
C15 C16 1.381(7)
C15 H15 0.9500
C16 C17 1.398(7)
C17 C18 1.404(6)
C17 C22 1.503(7)
C18 H18 0.9500
C19 H19A 0.9900
C19 H19B 0.9900
C20 H20A 0.9800
C20 H20B 0.9800
C20 H20C 0.9800
C21 H21A 0.9800
C21 H21B 0.9800
C21 H21C 0.9800
C22 H22A 0.9900
C22 H22B 0.9900
C23 H23A 0.9800
C23 H23B 0.9800
C23 H23C 0.9800
C24 H24A 0.9800
C24 H24B 0.9800
C24 H24C 0.9800
O1 C25A 1.387(4)
O1 C25 1.405(4)
C25 C26 1.506(5)
C25 H25A 0.9900
C25 H25B 0.9900
C26 H26A 0.9800
C26 H26B 0.9800
C26 H26C 0.9800
C25A C26A 1.512(5)
C25A H25C 0.9900
C25A H25D 0.9900
C26A H26D 0.9800
C26A H26E 0.9800
C26A H26F 0.9800

loop_
_geom_torsion_atom_site_label_1
_geom_torsion_atom_site_label_2
_geom_torsion_atom_site_label_3
_geom_torsion_atom_site_label_4
_geom_torsion
C1 Pt N1 C9 147.6(3)
N3 Pt N1 C9 -40.2(3)
C1 Pt N1 C8 -86.8(3)
N3 Pt N1 C8 85.4(3)
C1 Pt N1 C7 30.7(2)
N3 Pt N1 C7 -157.1(2)
C13 Pt N3 C20 147.4(3)
N1 Pt N3 C20 -40.6(3)
C13 Pt N3 C21 -87.6(3)
N1 Pt N3 C21 84.4(3)
C13 Pt N3 C19 29.5(3)
N1 Pt N3 C19 -158.5(2)
C13 Pt C1 C2 156.2(3)
N1 Pt C1 C2 -15.4(3)
C13 Pt C1 C6 -30.6(3)
N1 Pt C1 C6 157.8(3)
C6 C1 C2 C3 1.9(5)
Pt C1 C2 C3 175.8(3)
C6 C1 C2 C7 -178.1(3)
Pt C1 C2 C7 -4.1(4)
C1 C2 C3 C4 -0.5(6)
C7 C2 C3 C4 179.5(4)
C2 C3 C4 C5 -1.0(6)
C2 C3 C4 Br1 -178.3(3)
C3 C4 C5 C6 1.0(6)
Br1 C4 C5 C6 178.1(3)
C3 C4 C5 C10 -179.6(4)
Br1 C4 C5 C10 -2.4(5)
C4 C5 C6 C1 0.5(6)
C10 C5 C6 C1 -178.9(4)
C2 C1 C6 C5 -1.9(5)
Pt C1 C6 C5 -175.0(3)
C9 N1 C7 C2 -163.1(3)
C8 N1 C7 C2 79.1(4)
Pt N1 C7 C2 -40.0(3)
C3 C2 C7 N1 -148.2(4)
C1 C2 C7 N1 31.8(4)
C12 N2 C10 C5 169.2(4)
C11 N2 C10 C5 -67.9(5)
C6 C5 C10 N2 107.2(4)
C4 C5 C10 N2 -72.3(5)
C1 Pt C13 C18 -29.3(4)
N3 Pt C13 C18 158.8(4)
C1 Pt C13 C14 158.0(3)
N3 Pt C13 C14 -13.9(3)
C18 C13 C14 C15 2.1(6)
Pt C13 C14 C15 175.7(3)
C18 C13 C14 C19 -179.2(4)
Pt C13 C14 C19 -5.6(5)
C13 C14 C15 C16 -0.8(7)
C19 C14 C15 C16 -179.4(4)
C14 C15 C16 C17 -0.6(7)
C14 C15 C16 Br2 179.2(3)
C15 C16 C17 C18 0.6(6)
Br2 C16 C17 C18 -179.2(3)
C15 C16 C17 C22 -179.0(4)
Br2 C16 C17 C22 1.2(6)
C14 C13 C18 C17 -2.2(6)
Pt C13 C18 C17 -174.8(3)
C16 C17 C18 C13 0.9(6)
C22 C17 C18 C13 -179.5(4)
C20 N3 C19 C14 -163.0(4)
C21 N3 C19 C14 79.6(4)
Pt N3 C19 C14 -39.2(4)
C15 C14 C19 N3 -149.2(4)
C13 C14 C19 N3 32.2(5)
C23 N4 C22 C17 -63.0(6)
C24 N4 C22 C17 174.4(6)
C16 C17 C22 N4 124.3(5)
C18 C17 C22 N4 -55.3(6)
C25A O1 C25 C26 -175.4(7)
C25 O1 C25A C26A 178.4(7)
